data_4306825
loop_
_publ_author_name
'Donatella Armentano'
'Nadia Marino'
'Teresa F. Mastropietro'
'Jos\'e Mart\'inez-Lillo'
'Joan Cano'
'Miguel Julve'
'Francesc Lloret'
'Giovanni De Munno'

_publ_section_title
;
Self-Assembly of a Chiral Carbonate- and Cytidine-Containing Dodecanuclear
Copper(II) Complex: a Multiarm-Supplied Globular Capsule
;
_journal_name_full 'Inorganic Chemistry'
_journal_page_first 10229
_journal_page_last 10231
_journal_paper_doi 10.1021/ic801815s
_journal_volume 47
_journal_year 2008
_chemical_formula_moiety 'C36 H52 Cu1 N12 O20, 2(Cl O4), 5(H2 O)'
_chemical_formula_sum 'C36 H62 Cl2 Cu N12 O33'
_chemical_formula_weight 1325.42
_chemical_name_systematic
; 
 ? 
;
_space_group_IT_number 19
_symmetry_cell_setting orthorhombic
_symmetry_space_group_name_Hall 'P 2ac 2ab'
_symmetry_space_group_name_H-M 'P 21 21 21'
_atom_sites_solution_hydrogens geom
_atom_sites_solution_primary direct
_atom_sites_solution_secondary difmap
_audit_creation_method SHELXL-97
_cell_angle_alpha 90.00
_cell_angle_beta 90.00
_cell_angle_gamma 90.00
_cell_formula_units_Z 4
_cell_length_a 11.1981(4)
_cell_length_b 19.2273(5)
_cell_length_c 24.7830(8)
_cell_measurement_reflns_used 7511
_cell_measurement_temperature 298(2)
_cell_measurement_theta_max 29.00
_cell_measurement_theta_min 2.67
_cell_volume 5336.0(3)
_computing_cell_refinement 'Bruker SMART'
_computing_data_collection 'Bruker SMART'
_computing_data_reduction 'Bruker SAINT'
_computing_molecular_graphics 'Bruker SHELXTL'
_computing_publication_material 'Bruker SHELXTL'
_computing_structure_refinement 'SHELXL-97 (Sheldrick, 1997)'
_computing_structure_solution 'SHELXS-97 (Sheldrick, 1990)'
_diffrn_ambient_temperature 298(2)
_diffrn_measured_fraction_theta_full 1.000
_diffrn_measured_fraction_theta_max 1.000
_diffrn_measurement_device_type 'X8APEXII CCD area detector'
_diffrn_measurement_method 'phi and omega scans'
_diffrn_radiation_monochromator graphite
_diffrn_radiation_source 'fine-focus sealed tube'
_diffrn_radiation_type MoK\a
_diffrn_radiation_wavelength 0.71073
_diffrn_reflns_av_R_equivalents 0.0272
_diffrn_reflns_av_sigmaI/netI 0.0343
_diffrn_reflns_limit_h_max 15
_diffrn_reflns_limit_h_min -15
_diffrn_reflns_limit_k_max 14
_diffrn_reflns_limit_k_min -27
_diffrn_reflns_limit_l_max 35
_diffrn_reflns_limit_l_min -35
_diffrn_reflns_number 61260
_diffrn_reflns_theta_full 30.51
_diffrn_reflns_theta_max 30.51
_diffrn_reflns_theta_min 1.34
_exptl_absorpt_coefficient_mu 0.622
_exptl_absorpt_correction_T_max 0.943
_exptl_absorpt_correction_T_min 0.911
_exptl_absorpt_correction_type empirical
_exptl_absorpt_process_details sadabs
_exptl_crystal_colour violet-blu
_exptl_crystal_density_diffrn 1.650
_exptl_crystal_density_method 'not measured'
_exptl_crystal_description parallelepiped
_exptl_crystal_F_000 2756
_exptl_crystal_size_max 0.30
_exptl_crystal_size_mid 0.12
_exptl_crystal_size_min 0.10
_refine_diff_density_max 0.739
_refine_diff_density_min -0.548
_refine_diff_density_rms 0.087
_refine_ls_abs_structure_details 'Flack H D (1983), Acta Cryst. A39, 876-881'
_refine_ls_abs_structure_Flack 0.004(10)
_refine_ls_extinction_method none
_refine_ls_goodness_of_fit_ref 1.048
_refine_ls_hydrogen_treatment riding
_refine_ls_matrix_type full
_refine_ls_number_parameters 740
_refine_ls_number_reflns 16269
_refine_ls_number_restraints 40
_refine_ls_restrained_S_all 1.069
_refine_ls_R_factor_all 0.0688
_refine_ls_R_factor_gt 0.0554
_refine_ls_shift/su_max 0.001
_refine_ls_shift/su_mean 0.000
_refine_ls_structure_factor_coef Fsqd
_refine_ls_weighting_details 'calc w=1/[\s^2^(Fo^2^)+(0.1151P)^2^+1.4236P] where P=(Fo^2^+2Fc^2^)/3'
_refine_ls_weighting_scheme calc
_refine_ls_wR_factor_gt 0.1652
_refine_ls_wR_factor_ref 0.1777
_reflns_number_gt 13301
_reflns_number_total 16269
_reflns_threshold_expression >2sigma(I)
_cod_duplicate_entry 4306823
_cod_data_source_file ic801815s_si_003_2.cif
_cod_data_source_block 2
_cod_database_code 4306825

loop_
_symmetry_equiv_pos_as_xyz
'x, y, z'
'-x+1/2, -y, z+1/2'
'-x, y+1/2, -z+1/2'
'x+1/2, -y+1/2, -z'

loop_
_atom_site_label
_atom_site_type_symbol
_atom_site_fract_x
_atom_site_fract_y
_atom_site_fract_z
_atom_site_U_iso_or_equiv
_atom_site_adp_type
_atom_site_occupancy
_atom_site_symmetry_multiplicity
_atom_site_calc_flag
_atom_site_refinement_flags
_atom_site_disorder_assembly
_atom_site_disorder_group
Cu1 Cu 0.24511(3) 0.506325(17) 0.869865(12) 0.02726(9) Uani 1 1 d . . .
N1A N 0.0051(2) 0.63879(14) 0.79716(11) 0.0337(5) Uani 1 1 d . . .
N3A N 0.1154(2) 0.57890(14) 0.86409(10) 0.0315(5) Uani 1 1 d . . .
N4A N 0.0851(3) 0.60230(18) 0.95378(12) 0.0471(7) Uani 1 1 d . . .
H1NA H 0.1350 0.5698 0.9616 0.057 Uiso 1 1 calc R . .
H1NB H 0.0512 0.6256 0.9791 0.057 Uiso 1 1 calc R . .
N1B N 0.4988(2) 0.63537(13) 0.93785(10) 0.0310(5) Uani 1 1 d . . .
N3B N 0.3696(2) 0.58355(14) 0.87404(11) 0.0330(5) Uani 1 1 d . . .
N4B N 0.3711(3) 0.6216(2) 0.78576(13) 0.0526(8) Uani 1 1 d . . .
H2NA H 0.3156 0.5922 0.7785 0.063 Uiso 1 1 calc R . .
H2NB H 0.3986 0.6483 0.7608 0.063 Uiso 1 1 calc R . .
N1C N 0.4933(2) 0.38224(13) 0.79516(10) 0.0318(5) Uani 1 1 d . . .
N3C N 0.3753(2) 0.43304(14) 0.86365(10) 0.0326(5) Uani 1 1 d . . .
N4C N 0.4023(3) 0.40172(18) 0.95227(13) 0.0515(8) Uani 1 1 d . . .
H3NA H 0.3492 0.4319 0.9613 0.062 Uiso 1 1 calc R . .
H3NB H 0.4367 0.3770 0.9766 0.062 Uiso 1 1 calc R . .
N1D N 0.0196(2) 0.37242(13) 0.94940(10) 0.0318(5) Uani 1 1 d . . .
N3D N 0.1201(2) 0.43023(14) 0.87899(11) 0.0338(5) Uani 1 1 d . . .
N4D N 0.0797(3) 0.40417(18) 0.79068(11) 0.0476(7) Uani 1 1 d . . .
H4NA H 0.1276 0.4370 0.7813 0.057 Uiso 1 1 calc R . .
H4NB H 0.0437 0.3800 0.7664 0.057 Uiso 1 1 calc R . .
O1'A O -0.0787(2) 0.71064(12) 0.73038(11) 0.0425(5) Uani 1 1 d . . .
O2'A O -0.0757(3) 0.56801(18) 0.66561(11) 0.0642(8) Uani 1 1 d . . .
H2'A H -0.0182 0.5417 0.6669 0.096 Uiso 1 1 calc R . .
O3'A O -0.3059(2) 0.60174(14) 0.67523(11) 0.0481(6) Uani 1 1 d . . .
H3'A H -0.3511 0.5730 0.6886 0.072 Uiso 1 1 calc R . .
O5'A O -0.3084(4) 0.76002(18) 0.7676(2) 0.0874(13) Uani 1 1 d . . .
H5'A H -0.2591 0.7830 0.7844 0.131 Uiso 1 1 calc R . .
O2A O 0.1339(2) 0.55207(13) 0.77574(9) 0.0416(5) Uani 1 1 d . . .
O1'B O 0.58853(19) 0.70456(11) 1.00487(10) 0.0385(5) Uani 1 1 d . . .
O2'B O 0.6353(3) 0.56470(14) 1.06046(10) 0.0474(6) Uani 1 1 d . . .
H2'B H 0.6617 0.5252 1.0638 0.071 Uiso 1 1 calc R . .
O3'B O 0.8592(2) 0.60456(14) 1.01682(11) 0.0459(6) Uani 1 1 d . . .
H3'B H 0.8530 0.6004 1.0496 0.069 Uiso 1 1 calc R . .
O5'B O 0.7804(3) 0.77232(15) 0.94637(17) 0.0696(9) Uani 1 1 d . . .
H5'B H 0.7316 0.8026 0.9389 0.104 Uiso 1 1 calc R . .
O2B O 0.3656(2) 0.55156(13) 0.96101(10) 0.0415(5) Uani 1 1 d . . .
O1'C O 0.6016(2) 0.32480(12) 0.72822(10) 0.0439(6) Uani 1 1 d . . .
O2'C O 0.5318(2) 0.50458(12) 0.70620(10) 0.0453(5) Uani 1 1 d . . .
H2'C H 0.4694 0.5051 0.7235 0.068 Uiso 1 1 calc R . .
O3'C O 0.5951(2) 0.42273(13) 0.62423(9) 0.0419(5) Uani 1 1 d . . .
H3'C H 0.6343 0.4109 0.5978 0.063 Uiso 1 1 calc R . .
O5'C O 0.8585(4) 0.3627(3) 0.73742(18) 0.1032(15) Uani 1 1 d . . .
H5'C H 0.8076 0.3764 0.7587 0.155 Uiso 1 1 calc R . .
O2C O 0.3562(2) 0.46632(13) 0.77699(10) 0.0404(5) Uani 1 1 d . . .
O1'D O -0.0599(2) 0.30515(11) 1.01971(11) 0.0426(5) Uani 1 1 d . . .
O2'D O -0.0247(2) 0.44762(13) 1.08275(10) 0.0443(5) Uani 1 1 d . . .
H2'D H -0.0509 0.4861 1.0906 0.066 Uiso 1 1 calc R . .
O3'D O -0.2734(2) 0.42833(13) 1.07093(10) 0.0450(5) Uani 1 1 d . . .
H3'D H -0.2882 0.4677 1.0600 0.067 Uiso 1 1 calc R . .
O5'D O -0.2988(6) 0.2746(3) 0.9803(3) 0.141(2) Uani 1 1 d . . .
H5'D H -0.2811 0.2394 0.9634 0.211 Uiso 1 1 calc R . .
O2D O 0.1550(2) 0.45755(13) 0.96585(10) 0.0411(5) Uani 1 1 d . . .
C1'A C -0.0233(3) 0.64551(17) 0.73888(13) 0.0368(6) Uani 1 1 d . . .
H1A H 0.0512 0.6438 0.7181 0.044 Uiso 1 1 calc R . .
C2'A C -0.1072(3) 0.58859(17) 0.71848(13) 0.0398(7) Uani 1 1 d . . .
H2A H -0.1107 0.5489 0.7433 0.048 Uiso 1 1 calc R . .
C3'A C -0.2259(3) 0.62676(15) 0.71536(13) 0.0366(6) Uani 1 1 d . . .
H3A H -0.2650 0.6271 0.7508 0.044 Uiso 1 1 calc R . .
C4'A C -0.1857(3) 0.70011(17) 0.70004(16) 0.0413(7) Uani 1 1 d . . .
H4A H -0.1669 0.7015 0.6614 0.050 Uiso 1 1 calc R . .
C5'A C -0.2747(4) 0.7565(2) 0.7129(2) 0.0636(12) Uani 1 1 d . . .
H5AA H -0.2410 0.8009 0.7025 0.076 Uiso 1 1 calc R . .
H5AB H -0.3458 0.7490 0.6913 0.076 Uiso 1 1 calc R . .
C2A C 0.0872(3) 0.58841(16) 0.81069(12) 0.0314(5) Uani 1 1 d . . .
C4A C 0.0606(3) 0.61644(17) 0.90261(13) 0.0349(6) Uani 1 1 d . . .
C5A C -0.0179(3) 0.6708(2) 0.88803(15) 0.0448(8) Uani 1 1 d . . .
H51 H -0.0509 0.6996 0.9142 0.054 Uiso 1 1 calc R . .
C6A C -0.0439(3) 0.68003(19) 0.83578(15) 0.0435(7) Uani 1 1 d . . .
H61 H -0.0963 0.7152 0.8258 0.052 Uiso 1 1 calc R . .
C1'B C 0.5408(3) 0.63786(15) 0.99505(13) 0.0328(6) Uani 1 1 d . . .
H1B H 0.4739 0.6290 1.0196 0.039 Uiso 1 1 calc R . .
C2'B C 0.6416(3) 0.58496(16) 1.00545(12) 0.0345(6) Uani 1 1 d . . .
H2B H 0.6376 0.5451 0.9809 0.041 Uiso 1 1 calc R . .
C3'B C 0.7514(3) 0.62967(15) 0.99552(12) 0.0340(5) Uani 1 1 d . . .
H3B H 0.7610 0.6359 0.9565 0.041 Uiso 1 1 calc R . .
C4'B C 0.7128(3) 0.69869(17) 1.02002(15) 0.0397(7) Uani 1 1 d . . .
H4B H 0.7176 0.6949 1.0594 0.048 Uiso 1 1 calc R . .
C5'B C 0.7821(4) 0.7618(2) 1.0027(2) 0.0597(11) Uani 1 1 d . . .
H5BA H 0.7490 0.8025 1.0203 0.072 Uiso 1 1 calc R . .
H5BB H 0.8643 0.7569 1.0145 0.072 Uiso 1 1 calc R . .
C2B C 0.4098(2) 0.58775(15) 0.92597(13) 0.0314(5) Uani 1 1 d . . .
C4B C 0.4145(3) 0.62602(18) 0.83579(14) 0.0388(6) Uani 1 1 d . . .
C5B C 0.5048(4) 0.67432(19) 0.84801(16) 0.0456(8) Uani 1 1 d . . .
H52 H 0.5355 0.7036 0.8215 0.055 Uiso 1 1 calc R . .
C6B C 0.5455(3) 0.67712(17) 0.89871(15) 0.0398(7) Uani 1 1 d . . .
H62 H 0.6065 0.7080 0.9074 0.048 Uiso 1 1 calc R . .
C1'C C 0.5256(3) 0.38155(14) 0.73755(12) 0.0311(5) Uani 1 1 d . . .
H1C H 0.4537 0.3777 0.7152 0.037 Uiso 1 1 calc R . .
C2'C C 0.5992(3) 0.44525(15) 0.72047(12) 0.0337(6) Uani 1 1 d . . .
H2C H 0.6562 0.4573 0.7490 0.040 Uiso 1 1 calc R . .
C3'C C 0.6665(3) 0.41729(18) 0.67119(13) 0.0380(6) Uani 1 1 d . . .
H3C H 0.7437 0.4405 0.6665 0.046 Uiso 1 1 calc R . .
C4'C C 0.6816(3) 0.34041(18) 0.68459(14) 0.0405(7) Uani 1 1 d . . .
H4C H 0.6575 0.3130 0.6531 0.049 Uiso 1 1 calc R . .
C5'C C 0.8074(4) 0.3181(3) 0.7011(2) 0.0745(14) Uani 1 1 d . . .
H5CA H 0.8039 0.2719 0.7167 0.089 Uiso 1 1 calc R . .
H5CB H 0.8573 0.3156 0.6691 0.089 Uiso 1 1 calc R . .
C2C C 0.4060(3) 0.42846(15) 0.81064(12) 0.0312(5) Uani 1 1 d . . .
C4C C 0.4310(3) 0.39339(16) 0.90091(13) 0.0362(6) Uani 1 1 d . . .
C5C C 0.5170(4) 0.34327(19) 0.88485(14) 0.0434(8) Uani 1 1 d . . .
H53 H 0.5526 0.3140 0.9100 0.052 Uiso 1 1 calc R . .
C6C C 0.5456(3) 0.33930(18) 0.83220(15) 0.0404(7) Uani 1 1 d . . .
H63 H 0.6018 0.3068 0.8208 0.048 Uiso 1 1 calc R . .
C1'D C 0.0031(3) 0.36683(15) 1.00870(12) 0.0329(6) Uani 1 1 d . . .
H1D H 0.0814 0.3651 1.0264 0.039 Uiso 1 1 calc R . .
C2'D C -0.0693(3) 0.42749(14) 1.03170(12) 0.0324(6) Uani 1 1 d . . .
H2D H -0.0687 0.4670 1.0067 0.039 Uiso 1 1 calc R . .
C3'D C -0.1945(3) 0.39525(16) 1.03471(13) 0.0353(6) Uani 1 1 d . . .
H3D H -0.2300 0.3969 0.9986 0.042 Uiso 1 1 calc R . .
C4'D C -0.1682(3) 0.31919(16) 1.04846(14) 0.0391(7) Uani 1 1 d . . .
H4D H -0.1527 0.3154 1.0873 0.047 Uiso 1 1 calc R . .
C5'D C -0.2632(5) 0.2674(2) 1.0331(2) 0.0668(12) Uani 1 1 d . . .
H5DA H -0.2327 0.2207 1.0386 0.080 Uiso 1 1 calc R . .
H5DB H -0.3318 0.2736 1.0565 0.080 Uiso 1 1 calc R . .
C2D C 0.1007(3) 0.42201(15) 0.93263(12) 0.0314(5) Uani 1 1 d . . .
C4D C 0.0615(3) 0.39082(17) 0.84238(13) 0.0354(6) Uani 1 1 d . . .
C5D C -0.0146(3) 0.33723(18) 0.85970(14) 0.0407(7) Uani 1 1 d . . .
H54 H -0.0505 0.3075 0.8349 0.049 Uiso 1 1 calc R . .
C6D C -0.0342(3) 0.32982(17) 0.91263(15) 0.0395(7) Uani 1 1 d . . .
H64 H -0.0854 0.2950 0.9246 0.047 Uiso 1 1 calc R . .
O1W O 0.0125(3) 0.6370(3) 0.55764(16) 0.0874(12) Uani 1 1 d . . .
O2W O 0.6265(4) 0.8705(2) 0.9160(2) 0.1029(15) Uani 1 1 d . . .
O3W O 0.7653(4) 0.9832(2) 0.93431(19) 0.0940(12) Uiso 1 1 d . . .
O4W O 0.8785(4) 0.9784(2) 0.8307(2) 0.0664(16) Uiso 0.717(10) 1 d P . .
O4WA O 0.9422(15) 0.9586(8) 0.8662(7) 0.090(5) Uiso 0.283(10) 1 d P . .
O5W O 0.8426(6) 0.8355(4) 0.8330(3) 0.145(2) Uiso 1 1 d . . .
Cl1 Cl 0.70158(9) 0.16199(6) 0.85343(4) 0.0561(2) Uani 1 1 d D . .
O1 O 0.7244(7) 0.0952(3) 0.8272(3) 0.087(2) Uiso 0.50 1 d PD . .
O2 O 0.7373(7) 0.1498(4) 0.90687(19) 0.086(2) Uiso 0.50 1 d PD . .
O3 O 0.7603(7) 0.2147(3) 0.8249(3) 0.082(2) Uiso 0.50 1 d PD . .
O4 O 0.5751(4) 0.1661(4) 0.8477(3) 0.072(2) Uiso 0.50 1 d PD . .
O1E O 0.7306(14) 0.0915(3) 0.8448(7) 0.248(13) Uiso 0.50 1 d PD . .
O2E O 0.7696(11) 0.1864(8) 0.8985(4) 0.225(9) Uiso 0.50 1 d PD . .
O3E O 0.7348(7) 0.2028(4) 0.8078(3) 0.079(2) Uiso 0.50 1 d PD . .
O4E O 0.5801(4) 0.1732(5) 0.8671(4) 0.088(3) Uiso 0.50 1 d PD . .
Cl2 Cl 0.75448(8) 0.49465(5) 0.86605(3) 0.0509(2) Uani 1 1 d D . .
O5 O 0.7722(9) 0.4644(5) 0.9163(2) 0.116(3) Uiso 0.50 1 d PD . .
O6 O 0.8075(10) 0.5620(3) 0.8617(5) 0.143(5) Uiso 0.50 1 d PD . .
O7 O 0.7911(7) 0.4563(4) 0.8206(2) 0.083(2) Uiso 0.50 1 d PD . .
O8 O 0.6282(4) 0.5074(4) 0.8600(3) 0.088(2) Uiso 0.50 1 d PD . .
O5E O 0.8408(6) 0.4966(4) 0.9080(3) 0.089(2) Uiso 0.50 1 d PD . .
O6E O 0.7691(12) 0.5527(4) 0.8318(4) 0.177(6) Uiso 0.50 1 d PD . .
O7E O 0.7619(6) 0.4301(3) 0.8361(2) 0.0664(16) Uiso 0.50 1 d PD . .
O8E O 0.6394(5) 0.4948(5) 0.8898(3) 0.104(3) Uiso 0.50 1 d PD . .

loop_
_atom_site_aniso_label
_atom_site_aniso_U_11
_atom_site_aniso_U_22
_atom_site_aniso_U_33
_atom_site_aniso_U_23
_atom_site_aniso_U_13
_atom_site_aniso_U_12
Cu1 0.02133(15) 0.03878(16) 0.02167(14) -0.00126(11) 0.00061(12) -0.00091(13)
N1A 0.0251(11) 0.0435(13) 0.0324(12) -0.0008(10) -0.0008(9) 0.0045(10)
N3A 0.0231(10) 0.0431(12) 0.0285(12) -0.0008(10) -0.0004(9) 0.0002(9)
N4A 0.0496(17) 0.0603(18) 0.0314(14) -0.0051(13) -0.0003(12) 0.0035(14)
N1B 0.0233(10) 0.0335(11) 0.0362(12) 0.0025(9) -0.0044(10) -0.0035(9)
N3B 0.0223(10) 0.0418(12) 0.0348(13) -0.0006(11) -0.0014(10) -0.0013(9)
N4B 0.0516(18) 0.0664(19) 0.0398(16) 0.0125(14) -0.0073(13) -0.0077(16)
N1C 0.0299(11) 0.0332(11) 0.0322(12) 0.0018(9) 0.0060(10) 0.0036(9)
N3C 0.0284(11) 0.0400(12) 0.0295(12) 0.0014(10) 0.0036(9) 0.0014(9)
N4C 0.060(2) 0.0606(18) 0.0344(15) 0.0045(13) 0.0021(14) 0.0138(16)
N1D 0.0306(12) 0.0353(11) 0.0297(11) -0.0044(9) 0.0038(9) -0.0051(10)
N3D 0.0293(11) 0.0413(12) 0.0308(13) -0.0015(10) 0.0029(9) -0.0038(10)
N4D 0.0531(18) 0.0610(18) 0.0285(13) -0.0048(12) -0.0008(12) -0.0078(15)
O1'A 0.0345(11) 0.0382(11) 0.0548(14) 0.0083(10) -0.0070(10) -0.0030(9)
O2'A 0.072(2) 0.082(2) 0.0389(14) -0.0147(13) -0.0133(13) 0.0295(17)
O3'A 0.0422(13) 0.0564(14) 0.0458(13) 0.0099(11) -0.0095(11) -0.0126(11)
O5'A 0.076(2) 0.0580(18) 0.128(3) -0.005(2) 0.045(2) 0.0153(17)
O2A 0.0388(12) 0.0546(13) 0.0315(11) -0.0003(10) 0.0017(9) 0.0141(10)
O1'B 0.0253(10) 0.0341(10) 0.0560(14) -0.0091(9) -0.0033(9) 0.0016(8)
O2'B 0.0542(15) 0.0499(13) 0.0382(12) 0.0091(10) -0.0004(11) 0.0097(12)
O3'B 0.0320(11) 0.0662(16) 0.0395(12) 0.0039(11) -0.0048(10) 0.0125(11)
O5'B 0.0596(18) 0.0431(14) 0.106(3) 0.0101(15) 0.0258(18) 0.0010(13)
O2B 0.0391(12) 0.0485(12) 0.0368(12) 0.0000(10) 0.0046(10) -0.0174(10)
O1'C 0.0484(14) 0.0377(11) 0.0456(13) 0.0014(10) 0.0185(11) 0.0104(10)
O2'C 0.0489(13) 0.0374(11) 0.0495(13) 0.0061(10) 0.0161(11) 0.0054(10)
O3'C 0.0473(13) 0.0491(12) 0.0292(11) -0.0030(9) 0.0029(10) 0.0049(10)
O5'C 0.066(2) 0.165(4) 0.079(3) -0.012(3) -0.023(2) 0.020(3)
O2C 0.0339(11) 0.0515(12) 0.0359(11) 0.0043(10) 0.0009(9) 0.0130(10)
O1'D 0.0544(14) 0.0279(9) 0.0456(13) 0.0006(9) 0.0081(11) -0.0002(9)
O2'D 0.0523(14) 0.0423(11) 0.0382(12) -0.0114(9) 0.0006(10) -0.0007(11)
O3'D 0.0438(13) 0.0498(12) 0.0412(12) 0.0033(10) 0.0121(10) 0.0100(10)
O5'D 0.148(5) 0.105(4) 0.170(6) 0.000(4) -0.048(5) -0.031(4)
O2D 0.0367(12) 0.0505(12) 0.0360(11) -0.0058(9) 0.0013(9) -0.0137(10)
C1'A 0.0294(14) 0.0445(15) 0.0364(15) 0.0050(12) -0.0020(11) 0.0065(12)
C2'A 0.0464(18) 0.0400(14) 0.0331(15) 0.0011(12) -0.0087(13) 0.0077(13)
C3'A 0.0366(15) 0.0340(12) 0.0392(15) 0.0058(11) -0.0040(12) 0.0007(11)
C4'A 0.0313(15) 0.0418(16) 0.0508(19) 0.0141(14) -0.0086(14) -0.0003(12)
C5'A 0.045(2) 0.0397(17) 0.106(4) 0.015(2) -0.004(2) 0.0060(15)
C2A 0.0226(12) 0.0413(14) 0.0303(13) -0.0010(11) -0.0013(10) 0.0010(11)
C4A 0.0279(13) 0.0451(15) 0.0318(14) -0.0051(12) -0.0003(11) -0.0042(11)
C5A 0.0407(18) 0.0511(18) 0.0427(18) -0.0107(14) 0.0055(14) 0.0118(15)
C6A 0.0383(16) 0.0452(17) 0.0471(19) -0.0039(14) 0.0020(14) 0.0134(14)
C1'B 0.0275(12) 0.0332(13) 0.0375(15) -0.0059(11) -0.0043(11) -0.0016(10)
C2'B 0.0373(14) 0.0350(13) 0.0312(14) -0.0014(11) -0.0025(12) 0.0038(11)
C3'B 0.0265(12) 0.0422(13) 0.0333(13) -0.0028(10) -0.0030(12) 0.0040(12)
C4'B 0.0278(14) 0.0445(16) 0.0466(17) -0.0116(13) -0.0069(12) 0.0003(12)
C5'B 0.0401(19) 0.0440(18) 0.095(4) -0.016(2) -0.002(2) -0.0081(15)
C2B 0.0225(12) 0.0361(13) 0.0356(14) -0.0042(11) -0.0005(11) 0.0003(10)
C4B 0.0322(14) 0.0445(15) 0.0397(16) 0.0054(13) -0.0051(12) 0.0019(13)
C5B 0.0438(17) 0.0455(17) 0.0475(19) 0.0156(15) -0.0007(16) -0.0100(15)
C6B 0.0316(14) 0.0377(15) 0.0500(19) 0.0076(13) -0.0049(13) -0.0084(12)
C1'C 0.0317(14) 0.0309(12) 0.0306(13) -0.0016(10) 0.0063(10) 0.0018(10)
C2'C 0.0336(14) 0.0359(13) 0.0317(13) -0.0014(11) 0.0060(11) -0.0044(11)
C3'C 0.0313(14) 0.0491(16) 0.0338(15) -0.0014(13) 0.0055(12) -0.0007(13)
C4'C 0.0376(16) 0.0468(16) 0.0372(16) -0.0027(13) 0.0052(13) 0.0105(13)
C5'C 0.043(2) 0.099(4) 0.081(3) 0.014(3) 0.008(2) 0.021(2)
C2C 0.0227(12) 0.0373(13) 0.0336(14) 0.0004(11) 0.0015(10) 0.0008(10)
C4C 0.0366(15) 0.0393(14) 0.0327(15) 0.0040(11) -0.0003(12) -0.0020(12)
C5C 0.0488(19) 0.0453(17) 0.0360(17) 0.0068(13) 0.0017(14) 0.0111(15)
C6C 0.0379(16) 0.0392(15) 0.0441(17) 0.0069(13) 0.0047(14) 0.0104(13)
C1'D 0.0341(14) 0.0310(12) 0.0337(14) -0.0020(10) 0.0024(12) 0.0002(11)
C2'D 0.0390(15) 0.0271(11) 0.0311(13) -0.0007(10) 0.0049(11) 0.0007(11)
C3'D 0.0351(15) 0.0374(14) 0.0334(14) 0.0011(11) 0.0062(12) 0.0003(11)
C4'D 0.0410(17) 0.0356(14) 0.0408(16) 0.0036(12) 0.0041(13) -0.0047(12)
C5'D 0.062(3) 0.051(2) 0.087(3) 0.001(2) -0.008(3) -0.022(2)
C2D 0.0258(12) 0.0377(13) 0.0306(13) -0.0017(11) 0.0026(11) -0.0022(11)
C4D 0.0317(14) 0.0425(15) 0.0319(14) -0.0044(12) 0.0000(11) 0.0031(12)
C5D 0.0386(16) 0.0428(16) 0.0406(17) -0.0091(13) 0.0005(13) -0.0086(13)
C6D 0.0386(16) 0.0365(14) 0.0435(17) -0.0077(13) 0.0039(13) -0.0096(12)
O1W 0.066(2) 0.126(3) 0.070(2) 0.006(2) 0.0104(18) -0.006(2)
O2W 0.079(3) 0.091(3) 0.138(4) 0.018(3) -0.032(3) 0.012(2)
Cl1 0.0526(5) 0.0705(6) 0.0451(5) 0.0024(4) 0.0053(4) 0.0139(5)
Cl2 0.0441(4) 0.0668(5) 0.0417(4) -0.0043(3) 0.0025(3) -0.0029(4)

loop_
_atom_type_symbol
_atom_type_description
_atom_type_scat_dispersion_real
_atom_type_scat_dispersion_imag
_atom_type_scat_source
C C 0.0033 0.0016 'International Tables Vol C Tables 4.2.6.8 and 6.1.1.4'
H H 0.0000 0.0000 'International Tables Vol C Tables 4.2.6.8 and 6.1.1.4'
N N 0.0061 0.0033 'International Tables Vol C Tables 4.2.6.8 and 6.1.1.4'
O O 0.0106 0.0060 'International Tables Vol C Tables 4.2.6.8 and 6.1.1.4'
Cl Cl 0.1484 0.1585 'International Tables Vol C Tables 4.2.6.8 and 6.1.1.4'
Cu Cu 0.3201 1.2651 'International Tables Vol C Tables 4.2.6.8 and 6.1.1.4'

loop_
_geom_angle_atom_site_label_1
_geom_angle_atom_site_label_2
_geom_angle_atom_site_label_3
_geom_angle
_geom_angle_site_symmetry_1
_geom_angle_site_symmetry_3
_geom_angle_publ_flag
N3A Cu1 N3C 171.59(11) . . ?
N3A Cu1 N3D 90.57(11) . . ?
N3C Cu1 N3D 90.19(11) . . ?
N3A Cu1 N3B 89.56(10) . . ?
N3C Cu1 N3B 91.04(11) . . ?
N3D Cu1 N3B 170.70(12) . . ?
C6A N1A C2A 120.6(3) . . ?
C6A N1A C1'A 123.3(3) . . ?
C2A N1A C1'A 116.2(3) . . ?
C4A N3A C2A 120.5(3) . . ?
C4A N3A Cu1 130.5(2) . . ?
C2A N3A Cu1 109.03(19) . . ?
C6B N1B C2B 120.9(3) . . ?
C6B N1B C1'B 122.3(3) . . ?
C2B N1B C1'B 116.7(3) . . ?
C4B N3B C2B 120.3(3) . . ?
C4B N3B Cu1 131.3(2) . . ?
C2B N3B Cu1 108.4(2) . . ?
C6C N1C C2C 120.5(3) . . ?
C6C N1C C1'C 122.7(3) . . ?
C2C N1C C1'C 116.8(2) . . ?
C4C N3C C2C 120.5(3) . . ?
C4C N3C Cu1 132.1(2) . . ?
C2C N3C Cu1 107.40(19) . . ?
C6D N1D C2D 120.2(3) . . ?
C6D N1D C1'D 124.2(3) . . ?
C2D N1D C1'D 115.4(2) . . ?
C4D N3D C2D 121.0(3) . . ?
C4D N3D Cu1 131.4(2) . . ?
C2D N3D Cu1 107.6(2) . . ?
C1'A O1'A C4'A 108.7(2) . . ?
C1'B O1'B C4'B 109.8(2) . . ?
C1'C O1'C C4'C 109.9(2) . . ?
C1'D O1'D C4'D 111.2(2) . . ?
O1'A C1'A N1A 108.4(3) . . ?
O1'A C1'A C2'A 108.4(2) . . ?
N1A C1'A C2'A 113.0(3) . . ?
O2'A C2'A C3'A 107.8(3) . . ?
O2'A C2'A C1'A 110.7(3) . . ?
C3'A C2'A C1'A 102.1(2) . . ?
O3'A C3'A C2'A 115.0(3) . . ?
O3'A C3'A C4'A 108.9(3) . . ?
C2'A C3'A C4'A 101.5(3) . . ?
O1'A C4'A C5'A 110.0(3) . . ?
O1'A C4'A C3'A 104.3(2) . . ?
C5'A C4'A C3'A 114.6(3) . . ?
O5'A C5'A C4'A 114.6(4) . . ?
O2A C2A N3A 120.4(3) . . ?
O2A C2A N1A 120.8(3) . . ?
N3A C2A N1A 118.8(3) . . ?
N4A C4A N3A 118.3(3) . . ?
N4A C4A C5A 121.7(3) . . ?
N3A C4A C5A 120.0(3) . . ?
C6A C5A C4A 118.7(3) . . ?
C5A C6A N1A 121.1(3) . . ?
O1'B C1'B N1B 108.2(2) . . ?
O1'B C1'B C2'B 107.1(2) . . ?
N1B C1'B C2'B 111.6(2) . . ?
O2'B C2'B C3'B 110.6(3) . . ?
O2'B C2'B C1'B 107.8(3) . . ?
C3'B C2'B C1'B 101.1(2) . . ?
O3'B C3'B C2'B 116.1(3) . . ?
O3'B C3'B C4'B 113.2(3) . . ?
C2'B C3'B C4'B 101.5(2) . . ?
O1'B C4'B C5'B 111.1(3) . . ?
O1'B C4'B C3'B 103.8(2) . . ?
C5'B C4'B C3'B 116.3(3) . . ?
O5'B C5'B C4'B 113.1(3) . . ?
O2B C2B N3B 120.3(3) . . ?
O2B C2B N1B 121.2(3) . . ?
N3B C2B N1B 118.5(3) . . ?
N4B C4B N3B 118.6(3) . . ?
N4B C4B C5B 120.3(3) . . ?
N3B C4B C5B 121.1(3) . . ?
C6B C5B C4B 118.3(3) . . ?
C5B C6B N1B 120.9(3) . . ?
O1'C C1'C N1C 108.4(2) . . ?
O1'C C1'C C2'C 104.4(2) . . ?
N1C C1'C C2'C 113.1(2) . . ?
O2'C C2'C C3'C 110.3(3) . . ?
O2'C C2'C C1'C 115.2(3) . . ?
C3'C C2'C C1'C 101.8(2) . . ?
O3'C C3'C C4'C 108.3(3) . . ?
O3'C C3'C C2'C 110.6(3) . . ?
C4'C C3'C C2'C 102.8(3) . . ?
O1'C C4'C C3'C 107.3(2) . . ?
O1'C C4'C C5'C 108.4(3) . . ?
C3'C C4'C C5'C 115.7(4) . . ?
O5'C C5'C C4'C 112.6(4) . . ?
O2C C2C N3C 119.9(3) . . ?
O2C C2C N1C 120.8(3) . . ?
N3C C2C N1C 119.4(3) . . ?
N4C C4C N3C 118.5(3) . . ?
N4C C4C C5C 121.1(3) . . ?
N3C C4C C5C 120.3(3) . . ?
C6C C5C C4C 118.2(3) . . ?
C5C C6C N1C 121.0(3) . . ?
O1'D C1'D N1D 108.4(2) . . ?
O1'D C1'D C2'D 107.7(2) . . ?
N1D C1'D C2'D 112.3(2) . . ?
O2'D C2'D C1'D 110.8(3) . . ?
O2'D C2'D C3'D 112.9(3) . . ?
C1'D C2'D C3'D 101.2(2) . . ?
O3'D C3'D C4'D 114.2(3) . . ?
O3'D C3'D C2'D 114.9(3) . . ?
C4'D C3'D C2'D 102.8(2) . . ?
O1'D C4'D C5'D 110.4(3) . . ?
O1'D C4'D C3'D 103.4(2) . . ?
C5'D C4'D C3'D 116.1(3) . . ?
O5'D C5'D C4'D 112.3(4) . . ?
O2D C2D N3D 120.7(3) . . ?
O2D C2D N1D 120.5(3) . . ?
N3D C2D N1D 118.8(3) . . ?
N4D C4D N3D 117.8(3) . . ?
N4D C4D C5D 122.2(3) . . ?
N3D C4D C5D 120.0(3) . . ?
C6D C5D C4D 118.5(3) . . ?
C5D C6D N1D 121.2(3) . . ?
O3 Cl1 O2 117.7(5) . . ?
O3 Cl1 O1E 120.7(7) . . ?
O2 Cl1 O1E 85.2(8) . . ?
O3 Cl1 O4E 117.5(5) . . ?
O2 Cl1 O4E 94.2(5) . . ?
O1E Cl1 O4E 113.8(6) . . ?
O3 Cl1 O4 112.1(4) . . ?
O2 Cl1 O4 112.7(4) . . ?
O1E Cl1 O4 105.5(8) . . ?
O4E Cl1 O4 20.3(5) . . ?
O3 Cl1 O3E 22.8(5) . . ?
O2 Cl1 O3E 140.0(5) . . ?
O1E Cl1 O3E 110.4(6) . . ?
O4E Cl1 O3E 110.8(4) . . ?
O4 Cl1 O3E 98.6(5) . . ?
O3 Cl1 O2E 84.7(7) . . ?
O2 Cl1 O2E 33.5(7) . . ?
O1E Cl1 O2E 108.1(6) . . ?
O4E Cl1 O2E 105.9(6) . . ?
O4 Cl1 O2E 126.0(7) . . ?
O3E Cl1 O2E 107.5(6) . . ?
O3 Cl1 O1 109.2(4) . . ?
O2 Cl1 O1 102.9(4) . . ?
O1E Cl1 O1 17.8(8) . . ?
O4E Cl1 O1 114.0(6) . . ?
O4 Cl1 O1 100.3(4) . . ?
O3E Cl1 O1 94.9(5) . . ?
O2E Cl1 O1 122.8(8) . . ?
O2E O2 Cl1 75.1(5) . . ?
O3E O3 Cl1 81.3(7) . . ?
O4E O4 Cl1 79.0(7) . . ?
O2 O2E Cl1 71.4(5) . . ?
O3 O3E Cl1 75.8(6) . . ?
O4 O4E Cl1 80.7(7) . . ?
O5 Cl2 O7 117.2(5) . . ?
O5 Cl2 O6E 148.6(6) . . ?
O7 Cl2 O6E 84.2(6) . . ?
O5 Cl2 O8E 76.0(5) . . ?
O7 Cl2 O8E 126.8(5) . . ?
O6E Cl2 O8E 110.7(5) . . ?
O5 Cl2 O5E 42.1(5) . . ?
O7 Cl2 O5E 113.7(5) . . ?
O6E Cl2 O5E 109.9(5) . . ?
O8E Cl2 O5E 108.4(4) . . ?
O5 Cl2 O6 112.8(5) . . ?
O7 Cl2 O6 107.0(5) . . ?
O6E Cl2 O6 35.9(6) . . ?
O8E Cl2 O6 114.0(6) . . ?
O5E Cl2 O6 75.4(6) . . ?
O5 Cl2 O8 107.7(5) . . ?
O7 Cl2 O8 106.9(4) . . ?
O6E Cl2 O8 85.2(7) . . ?
O8E Cl2 O8 32.0(5) . . ?
O5E Cl2 O8 137.7(5) . . ?
O6 Cl2 O8 104.2(5) . . ?
O5 Cl2 O7E 95.3(5) . . ?
O7 Cl2 O7E 28.9(4) . . ?
O6E Cl2 O7E 111.2(5) . . ?
O8E Cl2 O7E 105.5(4) . . ?
O5E Cl2 O7E 111.1(4) . . ?
O6 Cl2 O7E 135.6(5) . . ?
O8 Cl2 O7E 98.5(5) . . ?
O5E O5 Cl2 70.5(4) . . ?
O5E O5 O8E 111.6(6) . . ?
Cl2 O5 O8E 52.7(3) . . ?
O6E O6 Cl2 71.0(5) . . ?
O6E O6 O5E 120.9(6) . . ?
Cl2 O6 O5E 52.0(3) . . ?
O7E O7 Cl2 78.9(5) . . ?
O8E O8 Cl2 72.1(5) . . ?
O5 O5E Cl2 67.4(4) . . ?
O5 O5E O6 114.6(6) . . ?
Cl2 O5E O6 52.5(3) . . ?
O6 O6E Cl2 73.2(5) . . ?
O7 O7E Cl2 72.2(5) . . ?
O8 O8E Cl2 75.9(5) . . ?
O8 O8E O5 126.8(6) . . ?
Cl2 O8E O5 51.3(3) . . ?

loop_
_geom_bond_atom_site_label_1
_geom_bond_atom_site_label_2
_geom_bond_distance
_geom_bond_site_symmetry_2
_geom_bond_publ_flag
Cu1 N3A 2.019(3) . ?
Cu1 N3C 2.033(3) . ?
Cu1 N3D 2.037(3) . ?
Cu1 N3B 2.040(3) . ?
Cu1 O2A 2.787(3) . ?
Cu1 O2B 2.771(3) . ?
Cu1 O2C 2.727(3) . ?
Cu1 O2D 2.749(3) . ?
N1A C6A 1.359(4) . ?
N1A C2A 1.377(4) . ?
N1A C1'A 1.485(4) . ?
N3A C4A 1.345(4) . ?
N3A C2A 1.373(4) . ?
N4A C4A 1.326(4) . ?
N1B C6B 1.364(4) . ?
N1B C2B 1.385(4) . ?
N1B C1'B 1.494(4) . ?
N3B C4B 1.348(4) . ?
N3B C2B 1.366(4) . ?
N4B C4B 1.335(5) . ?
N1C C6C 1.366(4) . ?
N1C C2C 1.376(4) . ?
N1C C1'C 1.473(4) . ?
N3C C4C 1.350(4) . ?
N3C C2C 1.361(4) . ?
N4C C4C 1.323(4) . ?
N1D C6D 1.365(4) . ?
N1D C2D 1.380(4) . ?
N1D C1'D 1.485(4) . ?
N3D C4D 1.352(4) . ?
N3D C2D 1.356(4) . ?
N4D C4D 1.323(4) . ?
O1'A C1'A 1.413(4) . ?
O1'A C4'A 1.429(4) . ?
O2'A C2'A 1.413(4) . ?
O3'A C3'A 1.422(4) . ?
O5'A C5'A 1.409(7) . ?
O2A C2A 1.230(4) . ?
O1'B C1'B 1.410(3) . ?
O1'B C4'B 1.446(4) . ?
O2'B C2'B 1.420(4) . ?
O3'B C3'B 1.403(4) . ?
O5'B C5'B 1.410(6) . ?
O2B C2B 1.218(4) . ?
O1'C C1'C 1.403(3) . ?
O1'C C4'C 1.436(4) . ?
O2'C C2'C 1.413(4) . ?
O3'C C3'C 1.416(4) . ?
O5'C C5'C 1.369(8) . ?
O2C C2C 1.240(4) . ?
O1'D C1'D 1.407(4) . ?
O1'D C4'D 1.433(4) . ?
O2'D C2'D 1.414(4) . ?
O3'D C3'D 1.411(4) . ?
O5'D C5'D 1.375(8) . ?
O2D C2D 1.231(4) . ?
C1'A C2'A 1.529(5) . ?
C2'A C3'A 1.520(4) . ?
C3'A C4'A 1.529(4) . ?
C4'A C5'A 1.507(5) . ?
C4A C5A 1.413(5) . ?
C5A C6A 1.339(6) . ?
C1'B C2'B 1.541(4) . ?
C2'B C3'B 1.520(4) . ?
C3'B C4'B 1.522(4) . ?
C4'B C5'B 1.503(5) . ?
C4B C5B 1.406(5) . ?
C5B C6B 1.338(5) . ?
C1'C C2'C 1.536(4) . ?
C2'C C3'C 1.532(4) . ?
C3'C C4'C 1.525(5) . ?
C4'C C5'C 1.528(6) . ?
C4C C5C 1.419(5) . ?
C5C C6C 1.346(5) . ?
C1'D C2'D 1.531(4) . ?
C2'D C3'D 1.534(4) . ?
C3'D C4'D 1.530(4) . ?
C4'D C5'D 1.505(5) . ?
C4D C5D 1.404(5) . ?
C5D C6D 1.338(5) . ?
O4W O4WA 1.196(16) . ?
Cl1 O3 1.400(4) . ?
Cl1 O2 1.403(4) . ?
Cl1 O1E 1.410(5) . ?
Cl1 O4E 1.418(4) . ?
Cl1 O4 1.426(4) . ?
Cl1 O3E 1.427(4) . ?
Cl1 O2E 1.431(5) . ?
Cl1 O1 1.462(4) . ?
O2 O2E 0.818(16) . ?
O3 O3E 0.559(11) . ?
O4 O4E 0.501(12) . ?
Cl2 O5 1.390(4) . ?
Cl2 O7 1.406(4) . ?
Cl2 O6E 1.411(4) . ?
Cl2 O8E 1.417(4) . ?
Cl2 O5E 1.419(4) . ?
Cl2 O6 1.429(4) . ?
Cl2 O8 1.443(4) . ?
Cl2 O7E 1.450(4) . ?
O5 O5E 1.009(11) . ?
O5 O8E 1.728(11) . ?
O6 O6E 0.874(15) . ?
O6 O5E 1.742(11) . ?
O7 O7E 0.713(9) . ?
O8 O8E 0.788(11) . ?
